data_4337562
loop_
_publ_author_name
'Werrett, Melissa V.'
'Muzzioli, Sara'
'Wright, Phillip J.'
'Palazzi, Antonio'
'Raiteri, Paolo'
'Zacchini, Stefano'
'Massi, Massimiliano'
'Stagni, Stefano'

_publ_section_title
;
 Proton-induced reversible modulation of the luminescent output of
 rhenium(I), iridium(III), and ruthenium(II) tetrazolate complexes.
;
_journal_issue 1
_journal_name_full 'Inorganic chemistry'
_journal_page_first 229
_journal_page_last 243
_journal_paper_doi 10.1021/ic402187e
_journal_volume 53
_journal_year 2014
_chemical_formula_sum 'C22 H13 F3 N7 O6 Re S'
_chemical_formula_weight 746.65
_chemical_name_systematic
; 
 ? 
;
_space_group_IT_number 2
_symmetry_cell_setting triclinic
_symmetry_space_group_name_Hall '-P 1'
_symmetry_space_group_name_H-M 'P -1'
_atom_sites_solution_hydrogens geom
_atom_sites_solution_primary direct
_atom_sites_solution_secondary difmap
_audit_creation_method SHELXL-97
_cell_angle_alpha 66.945(2)
_cell_angle_beta 79.886(2)
_cell_angle_gamma 65.530(2)
_cell_formula_units_Z 2
_cell_length_a 10.908(2)
_cell_length_b 11.003(2)
_cell_length_c 13.106(2)
_cell_measurement_reflns_used 4456
_cell_measurement_temperature 295(2)
_cell_measurement_theta_max 26.235
_cell_measurement_theta_min 2.176
_cell_volume 1317.2(4)
_computing_cell_refinement 'APEX2 (Bruker AXS, 2006)'
_computing_data_collection 'APEX2 (Bruker AXS, 2006)'
_computing_data_reduction 'SAINT (Bruker AXS, 2004)'
_computing_molecular_graphics 'ORTEPII (Johnson, 1996)'
_computing_publication_material 'XCIF (Bruker AXS, 2001)'
_computing_structure_refinement 'SHELXL-97 (Sheldrick, 1997)'
_computing_structure_solution 'SHELXS-97 (Sheldrick, 1990)'
_diffrn_ambient_temperature 295(2)
_diffrn_measured_fraction_theta_full 0.978
_diffrn_measured_fraction_theta_max 0.978
_diffrn_measurement_device_type 'CCD area detector'
_diffrn_measurement_method 'phi and omega scans'
_diffrn_radiation_monochromator graphite
_diffrn_radiation_source 'fine-focus sealed tube'
_diffrn_radiation_type MoK\a
_diffrn_radiation_wavelength 0.71073
_diffrn_reflns_av_R_equivalents 0.0280
_diffrn_reflns_av_sigmaI/netI 0.0471
_diffrn_reflns_limit_h_max 12
_diffrn_reflns_limit_h_min -12
_diffrn_reflns_limit_k_max 13
_diffrn_reflns_limit_k_min -13
_diffrn_reflns_limit_l_max 15
_diffrn_reflns_limit_l_min -14
_diffrn_reflns_number 9116
_diffrn_reflns_theta_full 25.03
_diffrn_reflns_theta_max 25.03
_diffrn_reflns_theta_min 2.05
_exptl_absorpt_coefficient_mu 4.765
_exptl_absorpt_correction_T_max 0.6473
_exptl_absorpt_correction_T_min 0.5161
_exptl_absorpt_correction_type empirical
_exptl_absorpt_process_details
; 
 Data were corrected for Lorentz polarization and absorption
 effects (empirical absorption correction SADABS).
 R(int) =  0.0775 (selected reflections only, before parameter refinement)
 R(int) =  0.0376 (selected reflections only, after parameter refinement)
;
_exptl_crystal_colour pale-yellow
_exptl_crystal_density_diffrn 1.883
_exptl_crystal_density_method 'not measured'
_exptl_crystal_description plate
_exptl_crystal_F_000 720
_exptl_crystal_size_max 0.16
_exptl_crystal_size_mid 0.13
_exptl_crystal_size_min 0.10
_refine_diff_density_max 0.895
_refine_diff_density_min -1.075
_refine_diff_density_rms 0.124
_refine_ls_extinction_method none
_refine_ls_goodness_of_fit_ref 1.052
_refine_ls_hydrogen_treatment mixed
_refine_ls_matrix_type full
_refine_ls_number_parameters 364
_refine_ls_number_reflns 4533
_refine_ls_number_restraints 187
_refine_ls_restrained_S_all 1.056
_refine_ls_R_factor_all 0.0473
_refine_ls_R_factor_gt 0.0327
_refine_ls_shift/su_max 0.001
_refine_ls_shift/su_mean 0.000
_refine_ls_structure_factor_coef Fsqd
_refine_ls_weighting_details 'calc w=1/[\s^2^(Fo^2^)+(0.0267P)^2^+2.6702P] where P=(Fo^2^+2Fc^2^)/3'
_refine_ls_weighting_scheme calc
_refine_ls_wR_factor_gt 0.0672
_refine_ls_wR_factor_ref 0.0728
_reflns_number_gt 3781
_reflns_number_total 4533
_reflns_threshold_expression >2sigma(I)
_cod_data_source_file ic402187e_si_002.cif
_cod_data_source_block p-1_RX7
_cod_original_sg_symbol_H-M P-1
_cod_database_code 4337562

loop_
_symmetry_equiv_pos_as_xyz
'x, y, z'
'-x, -y, -z'

loop_
_atom_site_label
_atom_site_type_symbol
_atom_site_fract_x
_atom_site_fract_y
_atom_site_fract_z
_atom_site_U_iso_or_equiv
_atom_site_adp_type
_atom_site_occupancy
_atom_site_symmetry_multiplicity
_atom_site_calc_flag
_atom_site_refinement_flags
C1 C 0.9618(7) 0.4424(7) 0.7107(6) 0.0486(17) Uani 1 1 d U
C3 C 1.0852(7) 0.5176(7) 0.8182(6) 0.0471(17) Uani 1 1 d U
C2 C 1.1150(7) 0.5861(7) 0.6012(6) 0.0453(16) Uani 1 1 d U
C4 C 0.6069(6) 0.7605(6) 0.8830(5) 0.0408(14) Uani 1 1 d U
C5 C 0.4788(7) 0.8611(7) 0.9095(6) 0.0482(15) Uani 1 1 d U
C6 C 0.4560(8) 1.0066(7) 0.8719(6) 0.0558(17) Uani 1 1 d U
H6 H 0.5222 1.0394 0.8314 0.067 Uiso 1 1 calc R
C7 C 0.3330(8) 1.1013(8) 0.8958(6) 0.064(2) Uani 1 1 d U
H7 H 0.3168 1.1981 0.8718 0.077 Uiso 1 1 calc R
C8 C 0.2336(8) 1.0509(8) 0.9562(7) 0.070(2) Uani 1 1 d U
C9 C 0.2568(8) 0.9085(9) 0.9909(7) 0.084(3) Uani 1 1 d U
H9 H 0.1906 0.8753 1.0309 0.100 Uiso 1 1 calc R
C10 C 0.3785(8) 0.8144(8) 0.9665(7) 0.068(2) Uani 1 1 d U
H10 H 0.3928 0.7183 0.9887 0.081 Uiso 1 1 calc R
C11 C 0.1065(10) 1.1447(10) 0.9844(8) 0.092(3) Uani 1 1 d U
C12 C 0.7549(7) 0.7167(7) 0.5164(5) 0.0502(16) Uani 1 1 d U
H12 H 0.7759 0.6191 0.5386 0.060 Uiso 1 1 calc R
C13 C 0.6615(8) 0.8098(8) 0.4339(6) 0.0646(19) Uani 1 1 d U
H13 H 0.6210 0.7753 0.4007 0.078 Uiso 1 1 calc R
C14 C 0.6293(8) 0.9548(8) 0.4016(6) 0.068(2) Uani 1 1 d U
H14 H 0.5662 1.0196 0.3468 0.082 Uiso 1 1 calc R
C15 C 0.6920(8) 1.0013(8) 0.4516(6) 0.0617(19) Uani 1 1 d U
H15 H 0.6730 1.0984 0.4300 0.074 Uiso 1 1 calc R
C16 C 0.7843(7) 0.9031(6) 0.5348(5) 0.0416(14) Uani 1 1 d U
C17 C 0.8523(7) 0.9459(6) 0.5951(5) 0.0406(14) Uani 1 1 d U
C18 C 0.8270(8) 1.0865(7) 0.5781(6) 0.0595(18) Uani 1 1 d U
H18 H 0.7644 1.1609 0.5261 0.071 Uiso 1 1 calc R
C19 C 0.8953(9) 1.1151(8) 0.6387(7) 0.067(2) Uani 1 1 d U
H19 H 0.8793 1.2091 0.6281 0.080 Uiso 1 1 calc R
C20 C 0.9867(8) 1.0046(8) 0.7148(6) 0.0624(19) Uani 1 1 d U
H20 H 1.0335 1.0226 0.7565 0.075 Uiso 1 1 calc R
C21 C 1.0090(7) 0.8672(7) 0.7292(6) 0.0478(16) Uani 1 1 d U
H21 H 1.0712 0.7923 0.7814 0.057 Uiso 1 1 calc R
C41 C 0.5284(10) 0.4483(12) 0.7113(10) 0.088(3) Uani 1 1 d .
F11 F 0.4671(8) 0.3587(7) 0.7466(7) 0.143(3) Uani 1 1 d .
F12 F 0.5354(8) 0.4910(10) 0.6009(6) 0.154(3) Uani 1 1 d .
F13 F 0.6537(6) 0.3775(8) 0.7469(7) 0.144(3) Uani 1 1 d .
N1 N 0.6922(5) 0.7901(5) 0.8022(4) 0.0417(12) Uani 1 1 d U
N2 N 0.7893(5) 0.6633(5) 0.8057(4) 0.0375(12) Uani 1 1 d U
N3 N 0.7670(5) 0.5577(5) 0.8882(4) 0.0420(12) Uani 1 1 d U
N4 N 0.6538(6) 0.6195(6) 0.9365(4) 0.0431(12) Uani 1 1 d DU
H4 H 0.627(6) 0.561(6) 0.993(4) 0.052 Uiso 1 1 d D
N6 N 0.8160(5) 0.7627(5) 0.5654(4) 0.0386(12) Uani 1 1 d U
N5 N 0.9428(5) 0.8370(5) 0.6695(4) 0.0370(11) Uani 1 1 d U
N7 N 0.0050(9) 1.2198(9) 1.0058(7) 0.120(3) Uani 1 1 d U
O1 O 0.9644(6) 0.3341(5) 0.7169(5) 0.0780(17) Uani 1 1 d U
O3 O 1.1586(6) 0.4539(6) 0.8911(5) 0.0735(16) Uani 1 1 d U
O2 O 1.2107(6) 0.5588(6) 0.5449(5) 0.0670(14) Uani 1 1 d U
O11 O 0.5233(6) 0.6831(6) 0.7118(4) 0.0797(18) Uani 1 1 d .
O12 O 0.4481(5) 0.5321(5) 0.8750(4) 0.0660(14) Uani 1 1 d .
O13 O 0.3126(5) 0.6610(6) 0.7102(5) 0.0796(17) Uani 1 1 d .
Re1 Re 0.96322(3) 0.62155(3) 0.69645(2) 0.03526(9) Uani 1 1 d .
S1 S 0.44233(18) 0.59806(19) 0.75609(15) 0.0494(4) Uani 1 1 d .

loop_
_atom_site_aniso_label
_atom_site_aniso_U_11
_atom_site_aniso_U_22
_atom_site_aniso_U_33
_atom_site_aniso_U_23
_atom_site_aniso_U_13
_atom_site_aniso_U_12
C1 0.048(4) 0.045(4) 0.056(4) -0.018(3) -0.005(3) -0.018(3)
C3 0.034(4) 0.039(4) 0.070(5) -0.024(4) 0.002(3) -0.013(3)
C2 0.050(4) 0.040(4) 0.051(4) -0.020(3) 0.001(3) -0.019(3)
C4 0.041(3) 0.035(3) 0.043(3) -0.012(3) 0.000(3) -0.013(2)
C5 0.046(3) 0.045(3) 0.050(4) -0.017(3) 0.002(3) -0.015(3)
C6 0.064(4) 0.045(3) 0.052(4) -0.017(3) 0.011(3) -0.020(3)
C7 0.065(4) 0.049(4) 0.061(4) -0.019(3) 0.011(4) -0.010(3)
C8 0.056(4) 0.056(4) 0.063(4) -0.014(3) 0.014(3) -0.003(3)
C9 0.052(4) 0.064(4) 0.091(5) -0.002(4) 0.025(4) -0.014(4)
C10 0.056(4) 0.051(4) 0.075(5) -0.012(3) 0.017(4) -0.018(3)
C11 0.078(6) 0.073(5) 0.069(5) -0.013(4) 0.017(5) 0.006(4)
C12 0.065(4) 0.051(3) 0.039(4) -0.013(3) -0.012(3) -0.024(3)
C13 0.074(4) 0.069(4) 0.056(4) -0.018(3) -0.019(4) -0.029(4)
C14 0.078(5) 0.064(4) 0.048(4) -0.004(3) -0.020(4) -0.021(4)
C15 0.073(4) 0.047(4) 0.051(4) -0.002(3) -0.019(4) -0.018(3)
C16 0.049(3) 0.037(3) 0.036(3) -0.008(3) 0.005(3) -0.021(3)
C17 0.053(3) 0.033(3) 0.037(3) -0.009(2) 0.006(3) -0.022(3)
C18 0.076(4) 0.036(3) 0.067(4) -0.016(3) -0.002(4) -0.024(3)
C19 0.094(5) 0.043(4) 0.074(5) -0.024(3) 0.005(4) -0.035(3)
C20 0.083(5) 0.054(4) 0.069(4) -0.029(3) -0.006(4) -0.035(3)
C21 0.054(4) 0.048(3) 0.049(4) -0.021(3) 0.000(3) -0.023(3)
C41 0.068(7) 0.106(8) 0.097(8) -0.051(7) 0.005(6) -0.028(6)
F11 0.155(6) 0.108(5) 0.214(8) -0.095(5) 0.032(6) -0.072(5)
F12 0.152(6) 0.251(9) 0.104(5) -0.117(6) 0.042(5) -0.086(6)
F13 0.072(4) 0.148(6) 0.188(7) -0.097(5) -0.002(4) 0.013(4)
N1 0.046(3) 0.034(3) 0.039(3) -0.008(2) 0.005(2) -0.016(2)
N2 0.043(3) 0.030(2) 0.037(3) -0.007(2) -0.004(2) -0.015(2)
N3 0.044(3) 0.040(3) 0.039(3) -0.013(2) -0.001(2) -0.015(2)
N4 0.044(3) 0.042(3) 0.039(3) -0.008(2) 0.003(2) -0.018(2)
N6 0.049(3) 0.037(3) 0.032(3) -0.009(2) 0.002(2) -0.022(2)
N5 0.038(3) 0.041(3) 0.038(3) -0.020(2) 0.008(2) -0.019(2)
N7 0.104(6) 0.086(5) 0.097(5) -0.013(4) 0.026(5) 0.003(4)
O1 0.096(4) 0.046(3) 0.106(5) -0.030(3) -0.005(4) -0.037(3)
O3 0.069(4) 0.065(3) 0.074(4) -0.013(3) -0.035(3) -0.011(3)
O2 0.066(4) 0.069(3) 0.072(4) -0.039(3) 0.025(3) -0.029(3)
O11 0.094(4) 0.085(4) 0.064(4) 0.006(3) -0.014(3) -0.064(4)
O12 0.084(4) 0.069(3) 0.039(3) -0.006(2) 0.008(3) -0.040(3)
O13 0.056(4) 0.076(4) 0.099(5) -0.019(3) -0.023(3) -0.021(3)
Re1 0.03912(15) 0.02975(13) 0.03957(16) -0.01477(10) -0.00042(10) -0.01342(10)
S1 0.0494(11) 0.0524(10) 0.0446(11) -0.0086(8) 0.0004(8) -0.0262(8)

loop_
_atom_type_symbol
_atom_type_description
_atom_type_scat_dispersion_real
_atom_type_scat_dispersion_imag
_atom_type_scat_source
C C 0.0033 0.0016 'International Tables Vol C Tables 4.2.6.8 and 6.1.1.4'
H H 0.0000 0.0000 'International Tables Vol C Tables 4.2.6.8 and 6.1.1.4'
N N 0.0061 0.0033 'International Tables Vol C Tables 4.2.6.8 and 6.1.1.4'
O O 0.0106 0.0060 'International Tables Vol C Tables 4.2.6.8 and 6.1.1.4'
F F 0.0171 0.0103 'International Tables Vol C Tables 4.2.6.8 and 6.1.1.4'
S S 0.1246 0.1234 'International Tables Vol C Tables 4.2.6.8 and 6.1.1.4'
Re Re -1.0185 7.2310 'International Tables Vol C Tables 4.2.6.8 and 6.1.1.4'

loop_
_geom_angle_atom_site_label_1
_geom_angle_atom_site_label_2
_geom_angle_atom_site_label_3
_geom_angle
O1 C1 Re1 177.8(7)
O3 C3 Re1 179.2(6)
O2 C2 Re1 177.4(6)
N1 C4 N4 108.2(5)
N1 C4 C5 127.3(6)
N4 C4 C5 124.4(6)
C10 C5 C6 119.9(7)
C10 C5 C4 120.3(6)
C6 C5 C4 119.7(6)
C7 C6 C5 119.1(7)
C7 C6 H6 120.4
C5 C6 H6 120.4
C6 C7 C8 119.9(7)
C6 C7 H7 120.0
C8 C7 H7 120.0
C9 C8 C7 120.2(7)
C9 C8 C11 118.2(8)
C7 C8 C11 121.6(8)
C8 C9 C10 120.0(8)
C8 C9 H9 120.0
C10 C9 H9 120.0
C5 C10 C9 120.8(8)
C5 C10 H10 119.6
C9 C10 H10 119.6
N7 C11 C8 179.4(11)
N6 C12 C13 122.0(7)
N6 C12 H12 119.0
C13 C12 H12 119.0
C14 C13 C12 119.0(7)
C14 C13 H13 120.5
C12 C13 H13 120.5
C15 C14 C13 118.8(7)
C15 C14 H14 120.6
C13 C14 H14 120.6
C14 C15 C16 119.8(7)
C14 C15 H15 120.1
C16 C15 H15 120.1
N6 C16 C15 121.2(6)
N6 C16 C17 116.0(5)
C15 C16 C17 122.8(6)
N5 C17 C18 121.2(6)
N5 C17 C16 114.9(5)
C18 C17 C16 123.9(6)
C19 C18 C17 119.4(7)
C19 C18 H18 120.3
C17 C18 H18 120.3
C20 C19 C18 119.5(7)
C20 C19 H19 120.3
C18 C19 H19 120.3
C19 C20 C21 119.4(7)
C19 C20 H20 120.3
C21 C20 H20 120.3
N5 C21 C20 121.8(6)
N5 C21 H21 119.1
C20 C21 H21 119.1
F11 C41 F13 108.0(10)
F11 C41 F12 107.5(9)
F13 C41 F12 106.8(9)
F11 C41 S1 111.8(8)
F13 C41 S1 111.5(7)
F12 C41 S1 111.0(8)
C4 N1 N2 105.8(5)
N3 N2 N1 110.9(5)
N3 N2 Re1 120.8(4)
N1 N2 Re1 128.3(4)
N2 N3 N4 105.3(5)
N3 N4 C4 109.8(5)
N3 N4 H4 115(4)
C4 N4 H4 135(5)
C16 N6 C12 119.1(5)
C16 N6 Re1 117.0(4)
C12 N6 Re1 123.9(4)
C17 N5 C21 118.6(5)
C17 N5 Re1 117.6(4)
C21 N5 Re1 123.6(4)
C2 Re1 C1 87.6(3)
C2 Re1 C3 87.7(3)
C1 Re1 C3 87.3(3)
C2 Re1 N2 179.7(2)
C1 Re1 N2 92.8(2)
C3 Re1 N2 92.3(2)
C2 Re1 N5 94.9(2)
C1 Re1 N5 173.2(2)
C3 Re1 N5 99.2(2)
N2 Re1 N5 84.80(18)
C2 Re1 N6 96.1(2)
C1 Re1 N6 99.1(2)
C3 Re1 N6 172.7(2)
N2 Re1 N6 83.88(18)
N5 Re1 N6 74.30(18)
O13 S1 O12 115.8(4)
O13 S1 O11 115.4(3)
O12 S1 O11 112.6(3)
O13 S1 C41 103.8(4)
O12 S1 C41 102.8(4)
O11 S1 C41 104.3(5)

loop_
_geom_bond_atom_site_label_1
_geom_bond_atom_site_label_2
_geom_bond_distance
C1 O1 1.151(7)
C1 Re1 1.913(7)
C3 O3 1.150(8)
C3 Re1 1.919(7)
C2 O2 1.170(8)
C2 Re1 1.890(8)
C4 N1 1.315(8)
C4 N4 1.333(7)
C4 C5 1.466(9)
C5 C10 1.377(10)
C5 C6 1.401(9)
C6 C7 1.391(10)
C6 H6 0.9300
C7 C8 1.401(11)
C7 H7 0.9300
C8 C9 1.370(11)
C8 C11 1.435(11)
C9 C10 1.382(10)
C9 H9 0.9300
C10 H10 0.9300
C11 N7 1.141(10)
C12 N6 1.340(8)
C12 C13 1.382(9)
C12 H12 0.9300
C13 C14 1.381(10)
C13 H13 0.9300
C14 C15 1.367(10)
C14 H14 0.9300
C15 C16 1.390(9)
C15 H15 0.9300
C16 N6 1.338(7)
C16 C17 1.477(9)
C17 N5 1.343(8)
C17 C18 1.385(8)
C18 C19 1.372(10)
C18 H18 0.9300
C19 C20 1.365(10)
C19 H19 0.9300
C20 C21 1.367(9)
C20 H20 0.9300
C21 N5 1.359(7)
C21 H21 0.9300
C41 F11 1.308(12)
C41 F13 1.323(11)
C41 F12 1.333(12)
C41 S1 1.796(10)
N1 N2 1.347(7)
N2 N3 1.317(7)
N2 Re1 2.168(5)
N3 N4 1.324(7)
N4 H4 0.87(2)
N6 Re1 2.181(5)
N5 Re1 2.174(5)
O11 S1 1.440(5)
O12 S1 1.439(5)
O13 S1 1.416(5)

loop_
_geom_hbond_atom_site_label_D
_geom_hbond_atom_site_label_H
_geom_hbond_atom_site_label_A
_geom_hbond_distance_DH
_geom_hbond_distance_HA
_geom_hbond_distance_DA
_geom_hbond_angle_DHA
_geom_hbond_site_symmetry_A
N4 H4 O12 0.87(2) 1.88(3) 2.732(7) 168(6) 2_667

loop_
_geom_torsion_atom_site_label_1
_geom_torsion_atom_site_label_2
_geom_torsion_atom_site_label_3
_geom_torsion_atom_site_label_4
_geom_torsion
N1 C4 C5 C10 155.8(7)
N4 C4 C5 C10 -21.6(10)
N1 C4 C5 C6 -21.0(10)
N4 C4 C5 C6 161.7(6)
C10 C5 C6 C7 2.0(11)
C4 C5 C6 C7 178.8(7)
C5 C6 C7 C8 -0.5(11)
C6 C7 C8 C9 -0.5(13)
C6 C7 C8 C11 178.8(8)
C7 C8 C9 C10 0.0(14)
C11 C8 C9 C10 -179.3(9)
C6 C5 C10 C9 -2.5(12)
C4 C5 C10 C9 -179.3(8)
C8 C9 C10 C5 1.5(14)
C9 C8 C11 N7 -104(100)
C7 C8 C11 N7 77(100)
N6 C12 C13 C14 -0.5(12)
C12 C13 C14 C15 0.7(13)
C13 C14 C15 C16 -1.2(13)
C14 C15 C16 N6 1.7(12)
C14 C15 C16 C17 -177.8(7)
N6 C16 C17 N5 3.3(8)
C15 C16 C17 N5 -177.2(7)
N6 C16 C17 C18 -176.9(6)
C15 C16 C17 C18 2.7(11)
N5 C17 C18 C19 -0.3(11)
C16 C17 C18 C19 179.8(7)
C17 C18 C19 C20 -0.1(12)
C18 C19 C20 C21 0.1(12)
C19 C20 C21 N5 0.3(12)
N4 C4 N1 N2 2.1(7)
C5 C4 N1 N2 -175.6(6)
C4 N1 N2 N3 -1.5(6)
C4 N1 N2 Re1 178.1(4)
N1 N2 N3 N4 0.4(6)
Re1 N2 N3 N4 -179.3(3)
N2 N3 N4 C4 0.9(7)
N1 C4 N4 N3 -1.9(7)
C5 C4 N4 N3 175.8(6)
C15 C16 N6 C12 -1.6(10)
C17 C16 N6 C12 178.0(6)
C15 C16 N6 Re1 179.7(5)
C17 C16 N6 Re1 -0.8(7)
C13 C12 N6 C16 1.0(10)
C13 C12 N6 Re1 179.7(6)
C18 C17 N5 C21 0.7(9)
C16 C17 N5 C21 -179.4(6)
C18 C17 N5 Re1 175.9(5)
C16 C17 N5 Re1 -4.2(7)
C20 C21 N5 C17 -0.6(10)
C20 C21 N5 Re1 -175.6(5)
O2 C2 Re1 C1 -41(13)
O2 C2 Re1 C3 47(13)
O2 C2 Re1 N2 132(41)
O2 C2 Re1 N5 146(13)
O2 C2 Re1 N6 -140(13)
O1 C1 Re1 C2 -2(17)
O1 C1 Re1 C3 -89(17)
O1 C1 Re1 N2 179(100)
O1 C1 Re1 N5 110(16)
O1 C1 Re1 N6 94(17)
O3 C3 Re1 C2 -72(54)
O3 C3 Re1 C1 16(54)
O3 C3 Re1 N2 108(54)
O3 C3 Re1 N5 -166(54)
O3 C3 Re1 N6 166(52)
N3 N2 Re1 C2 -141(45)
N1 N2 Re1 C2 39(46)
N3 N2 Re1 C1 31.9(5)
N1 N2 Re1 C1 -147.7(5)
N3 N2 Re1 C3 -55.4(5)
N1 N2 Re1 C3 125.0(5)
N3 N2 Re1 N5 -154.4(4)
N1 N2 Re1 N5 25.9(5)
N3 N2 Re1 N6 130.8(4)
N1 N2 Re1 N6 -48.8(5)
C17 N5 Re1 C2 97.9(5)
C21 N5 Re1 C2 -87.1(5)
C17 N5 Re1 C1 -13(2)
C21 N5 Re1 C1 162(2)
C17 N5 Re1 C3 -173.6(5)
C21 N5 Re1 C3 1.3(5)
C17 N5 Re1 N2 -82.2(5)
C21 N5 Re1 N2 92.8(5)
C17 N5 Re1 N6 2.9(4)
C21 N5 Re1 N6 177.9(5)
C16 N6 Re1 C2 -94.4(5)
C12 N6 Re1 C2 86.9(6)
C16 N6 Re1 C1 177.1(5)
C12 N6 Re1 C1 -1.6(6)
C16 N6 Re1 C3 27(2)
C12 N6 Re1 C3 -151.9(18)
C16 N6 Re1 N2 85.3(5)
C12 N6 Re1 N2 -93.4(5)
C16 N6 Re1 N5 -1.0(4)
C12 N6 Re1 N5 -179.7(6)
F11 C41 S1 O13 -59.5(9)
F13 C41 S1 O13 179.4(8)
F12 C41 S1 O13 60.5(8)
F11 C41 S1 O12 61.5(8)
F13 C41 S1 O12 -59.6(9)
F12 C41 S1 O12 -178.5(7)
F11 C41 S1 O11 179.2(7)
F13 C41 S1 O11 58.2(9)
F12 C41 S1 O11 -60.8(8)
